data_4035050
loop_
_publ_author_name
'Dhotare, Bhaskar B.'
'Kumar, Mukesh'
'Nayak, Sandip K.'

_publ_section_title
;
 Catalytic Oxidation of 3-Arylbenzofuran-2(3 H)-ones with
 PCC-H<sub>5</sub>IO<sub>6</sub>: Syntheses of
 3-Aryl-3-hydroxy/3-amido-3-arylbenzofuran-2(3 H)-ones.
;
_journal_issue 17
_journal_name_full 'The Journal of organic chemistry'
_journal_page_first 10089
_journal_page_last 10096
_journal_paper_doi 10.1021/acs.joc.8b01395
_journal_volume 83
_journal_year 2018
_chemical_formula_moiety 'C30 H22 O4'
_chemical_formula_sum 'C30 H22 O4'
_chemical_formula_weight 446.47
_space_group_crystal_system monoclinic
_space_group_IT_number 14
_space_group_name_Hall '-P 2yn'
_space_group_name_H-M_alt 'P 1 21/n 1'
_atom_sites_solution_hydrogens geom
_audit_creation_date 2017-09-11
_audit_creation_method
;
Olex2 1.2
(compiled 2015.09.30 svn.r3233 for OlexSys, GUI svn.r5103)
;
_cell_angle_alpha 90
_cell_angle_beta 107.992(3)
_cell_angle_gamma 90
_cell_formula_units_Z 4
_cell_length_a 9.7126(2)
_cell_length_b 20.5098(4)
_cell_length_c 12.2179(4)
_cell_measurement_reflns_used 6624
_cell_measurement_temperature 293
_cell_measurement_theta_max 72.8790
_cell_measurement_theta_min 4.2830
_cell_volume 2314.83(11)
_computing_cell_refinement 'CrysAlisPro 1.171.38.41 (Rigaku OD, 2015)'
_computing_data_collection 'CrysAlisPro 1.171.38.41 (Rigaku OD, 2015)'
_computing_data_reduction 'CrysAlisPro 1.171.38.41 (Rigaku OD, 2015)'
_computing_molecular_graphics 'Olex2 (Dolomanov et al., 2009)'
_computing_publication_material 'Olex2 (Dolomanov et al., 2009)'
_computing_structure_refinement 'ShelXL (Sheldrick, 2015)'
_computing_structure_solution 'ShelXT (Sheldrick, 2015)'
_diffrn_ambient_temperature 293
_diffrn_detector 'CCD plate'
_diffrn_detector_area_resol_mean 8.3200
_diffrn_detector_type Titan
_diffrn_measured_fraction_theta_full 0.999
_diffrn_measured_fraction_theta_max 0.982
_diffrn_measurement_details
;
List of Runs (angles in degrees, time in seconds):

  # Type    Start    End  Width  t~exp~   \w     \q     \k     \f   Frames
--------------------------------------------------------------------------
  1  \w    -24.00  66.00   1.00    1.00    --   43.54 -57.00 -60.00   90
  2  \w     29.00  91.00   1.00    1.06    --  102.90-126.00 -90.00   62
  3  \w     82.00 111.00   1.00    1.06    --  102.90-126.00 -60.00   29
  4  \w     78.00 121.00   1.00    1.06    --  102.90-126.00-150.00   43
  5  \w     49.00 107.00   1.00    1.06    --  102.90 -95.00 -30.00   58
  6  \w     34.00  60.00   1.00    1.06    --  102.90-126.00 -60.00   26
  7  \w     31.00 131.00   1.00    1.06    --  102.90 -77.00  30.00  100
  8  \w     80.00 156.00   1.00    1.06    --  102.90  45.00   0.00   76
  9  \w    133.00 158.00   1.00    1.06    --  102.90 126.00 120.00   25
 10  \w    107.00 136.00   1.00    1.06    --  102.90  45.00 120.00   29
 11  \w     88.00 157.00   1.00    1.06    --  102.90 126.00  30.00   69
 12  \w     90.00 158.00   1.00    1.06    --  102.90  61.00-180.00   68
 13  \w     35.00 125.00   1.00    1.06    --  102.90 -30.00   0.00   90
 14  \w     30.00  56.00   1.00    1.06    --  102.90-126.00-150.00   26
 15  \w     30.00 129.00   1.00    1.06    --  102.90 -30.00-120.00   99
 16  \w     23.00 113.00   1.00    1.00    --   43.54  57.00 -30.00   90
 17  \w     22.00 100.00   1.00    1.00    --   43.54  38.00 120.00   78
 18  \w    -66.00 -30.00   1.00    1.00    --  -43.54  57.00-180.00   36
 19  \w   -114.00 -89.00   1.00    1.00    --  -43.54 -99.00-120.00   25
;
_diffrn_measurement_device 'four-circle diffractometer'
_diffrn_measurement_device_type 'SuperNova, Single source at offset, Titan'
_diffrn_measurement_method '\w scans'
_diffrn_orient_matrix_type 'CrysAlisPro convention (1999,Acta A55,543-557)'
_diffrn_orient_matrix_UB_11 -0.0162766000
_diffrn_orient_matrix_UB_12 -0.0731940000
_diffrn_orient_matrix_UB_13 0.0215559000
_diffrn_orient_matrix_UB_21 0.0411954000
_diffrn_orient_matrix_UB_22 0.0130469000
_diffrn_orient_matrix_UB_23 0.1303486000
_diffrn_orient_matrix_UB_31 -0.1607235000
_diffrn_orient_matrix_UB_32 0.0107954000
_diffrn_orient_matrix_UB_33 -0.0112811000
_diffrn_radiation_monochromator mirror
_diffrn_radiation_probe x-ray
_diffrn_radiation_type CuK\a
_diffrn_radiation_wavelength 1.54184
_diffrn_reflns_av_R_equivalents 0.0439
_diffrn_reflns_av_unetI/netI 0.0278
_diffrn_reflns_Laue_measured_fraction_full 0.999
_diffrn_reflns_Laue_measured_fraction_max 0.982
_diffrn_reflns_limit_h_max 8
_diffrn_reflns_limit_h_min -11
_diffrn_reflns_limit_k_max 25
_diffrn_reflns_limit_k_min -25
_diffrn_reflns_limit_l_max 15
_diffrn_reflns_limit_l_min -15
_diffrn_reflns_number 17167
_diffrn_reflns_point_group_measured_fraction_full 0.999
_diffrn_reflns_point_group_measured_fraction_max 0.982
_diffrn_reflns_theta_full 67.684
_diffrn_reflns_theta_max 73.260
_diffrn_reflns_theta_min 4.311
_diffrn_source 'micro-focus sealed X-ray tube'
_diffrn_source_type 'SuperNova (Cu) X-ray Source'
_exptl_absorpt_coefficient_mu 0.679
_exptl_absorpt_correction_T_max 1.00000
_exptl_absorpt_correction_T_min 0.63148
_exptl_absorpt_correction_type multi-scan
_exptl_absorpt_process_details
;
CrysAlisPro 1.171.38.41 (Rigaku Oxford Diffraction, 2015)
Empirical absorption correction using spherical harmonics,
 implemented in SCALE3 ABSPACK scaling algorithm.
;
_exptl_crystal_density_diffrn 1.281
_exptl_crystal_description block
_exptl_crystal_F_000 936
_exptl_crystal_size_max 0.2
_exptl_crystal_size_mid 0.1
_exptl_crystal_size_min 0.1
_refine_diff_density_max 0.200
_refine_diff_density_min -0.163
_refine_diff_density_rms 0.031
_refine_ls_extinction_coef 0.00093(14)
_refine_ls_extinction_expression Fc^*^=kFc[1+0.001xFc^2^\l^3^/sin(2\q)]^-1/4^
_refine_ls_extinction_method 'SHELXL-2014/7 (Sheldrick 2014'
_refine_ls_goodness_of_fit_ref 1.031
_refine_ls_hydrogen_treatment constr
_refine_ls_matrix_type full
_refine_ls_number_parameters 310
_refine_ls_number_reflns 4557
_refine_ls_number_restraints 0
_refine_ls_restrained_S_all 1.031
_refine_ls_R_factor_all 0.0633
_refine_ls_R_factor_gt 0.0428
_refine_ls_shift/su_max 0.000
_refine_ls_shift/su_mean 0.000
_refine_ls_structure_factor_coef Fsqd
_refine_ls_weighting_details 'w=1/[\s^2^(Fo^2^)+(0.0554P)^2^+0.3303P] where P=(Fo^2^+2Fc^2^)/3'
_refine_ls_weighting_scheme calc
_refine_ls_wR_factor_gt 0.1066
_refine_ls_wR_factor_ref 0.1207
_reflns_Friedel_coverage 0.000
_reflns_number_gt 3349
_reflns_number_total 4557
_reflns_threshold_expression 'I > 2\s(I)'
_cod_data_source_file jo8b01395_si_001.cif
_cod_data_source_block skn7_1
_cod_database_code 4035050
_chemical_oxdiff_formula 'C15 H12 O3'
_shelx_space_group_comment
;
The symmetry employed for this shelxl refinement is uniquely defined
by the following loop, which should always be used as a source of
symmetry information in preference to the above space-group names.
They are only intended as comments.
;
_reflns_odcompleteness_completeness 99.91
_reflns_odcompleteness_iscentric 1
_reflns_odcompleteness_theta 66.97
_olex2_refinement_description
;
1. Fixed Uiso
 At 1.2 times of:
  All C(H) groups
 At 1.5 times of:
  All C(H,H,H) groups
2.a Aromatic/amide H refined with riding coordinates:
 C3(H3), C4(H4), C7(H7), C11(H11), C12(H12), C13(H13), C14(H14), C15(H15),
 C18(H18), C19(H19), C20(H20), C21(H21), C22(H22), C25(H25), C26(H26), C29(H29)
2.b Idealised Me refined as rotating group:
 C1(H1A,H1B,H1C), C28(H28A,H28B,H28C)
;
_shelx_shelxl_version_number 2014/7
_olex2_date_sample_data_collection 2016-05-26
_olex2_submission_special_instructions 'No special instructions were received'
_oxdiff_exptl_absorpt_empirical_details
;
Empirical correction (ABSPACK) includes:
- Absorption correction using spherical harmonics
- Frame scaling
;
_oxdiff_exptl_absorpt_empirical_full_max 2.215
_oxdiff_exptl_absorpt_empirical_full_min 0.497

loop_
_space_group_symop_operation_xyz
'x, y, z'
'-x+1/2, y+1/2, -z+1/2'
'-x, -y, -z'
'x-1/2, -y-1/2, z-1/2'

loop_
_atom_site_label
_atom_site_type_symbol
_atom_site_fract_x
_atom_site_fract_y
_atom_site_fract_z
_atom_site_U_iso_or_equiv
_atom_site_adp_type
_atom_site_occupancy
_atom_site_site_symmetry_order
_atom_site_calc_flag
_atom_site_refinement_flags_posn
O1 O 0.69367(15) 0.51390(6) 0.61917(13) 0.0638(4) Uani 1 1 d .
O2 O 0.59613(17) 0.51868(6) 0.76132(14) 0.0705(4) Uani 1 1 d .
O3 O 0.97573(12) 0.34147(6) 0.81651(12) 0.0600(3) Uani 1 1 d .
O4 O 0.94159(14) 0.44892(7) 0.81755(14) 0.0707(4) Uani 1 1 d .
C1 C 0.8399(2) 0.30075(13) 0.38618(19) 0.0760(6) Uani 1 1 d .
H1A H 0.8120 0.2614 0.4163 0.114 Uiso 1 1 calc GR
H1B H 0.9426 0.3005 0.3992 0.114 Uiso 1 1 calc GR
H1C H 0.7906 0.3034 0.3051 0.114 Uiso 1 1 calc GR
C2 C 0.80003(18) 0.35873(11) 0.44578(15) 0.0565(5) Uani 1 1 d .
C3 C 0.8336(2) 0.42162(12) 0.42091(18) 0.0690(6) Uani 1 1 d .
H3 H 0.8805 0.4275 0.3658 0.083 Uiso 1 1 calc R
C4 C 0.8003(2) 0.47581(11) 0.47464(19) 0.0695(6) Uani 1 1 d .
H4 H 0.8232 0.5177 0.4570 0.083 Uiso 1 1 calc R
C5 C 0.7314(2) 0.46467(9) 0.55566(17) 0.0548(4) Uani 1 1 d .
C6 C 0.69566(17) 0.40349(8) 0.58512(15) 0.0452(4) Uani 1 1 d .
C7 C 0.72988(17) 0.34956(9) 0.52911(14) 0.0483(4) Uani 1 1 d .
H7 H 0.7063 0.3078 0.5469 0.058 Uiso 1 1 calc R
C8 C 0.63738(19) 0.48589(8) 0.69747(17) 0.0523(4) Uani 1 1 d .
C9 C 0.63126(16) 0.41097(7) 0.68345(14) 0.0411(4) Uani 1 1 d .
C10 C 0.47287(16) 0.38937(7) 0.65702(14) 0.0408(3) Uani 1 1 d .
C11 C 0.39642(17) 0.40442(8) 0.73376(15) 0.0474(4) Uani 1 1 d .
H11 H 0.4389 0.4306 0.7975 0.057 Uiso 1 1 calc R
C12 C 0.25747(19) 0.38049(10) 0.71512(17) 0.0576(5) Uani 1 1 d .
H12 H 0.2079 0.3901 0.7672 0.069 Uiso 1 1 calc R
C13 C 0.1929(2) 0.34294(10) 0.62090(19) 0.0647(5) Uani 1 1 d .
H13 H 0.1008 0.3260 0.6101 0.078 Uiso 1 1 calc R
C14 C 0.2646(2) 0.33024(11) 0.54202(19) 0.0654(5) Uani 1 1 d .
H14 H 0.2194 0.3060 0.4764 0.078 Uiso 1 1 calc R
C15 C 0.40376(19) 0.35337(9) 0.56001(16) 0.0524(4) Uani 1 1 d .
H15 H 0.4513 0.3446 0.5062 0.063 Uiso 1 1 calc R
C16 C 0.73328(15) 0.37519(7) 0.79566(14) 0.0397(3) Uani 1 1 d .
C17 C 0.70199(17) 0.38995(8) 0.90922(14) 0.0452(4) Uani 1 1 d .
C18 C 0.6217(2) 0.34669(9) 0.95170(16) 0.0557(4) Uani 1 1 d .
H18 H 0.5904 0.3078 0.9129 0.067 Uiso 1 1 calc R
C19 C 0.5873(3) 0.36048(12) 1.05116(19) 0.0726(6) Uani 1 1 d .
H19 H 0.5308 0.3314 1.0771 0.087 Uiso 1 1 calc R
C20 C 0.6354(3) 0.41635(13) 1.11150(19) 0.0790(7) Uani 1 1 d .
H20 H 0.6116 0.4256 1.1780 0.095 Uiso 1 1 calc R
C21 C 0.7191(3) 0.45862(13) 1.0729(2) 0.0814(7) Uani 1 1 d .
H21 H 0.7539 0.4963 1.1145 0.098 Uiso 1 1 calc R
C22 C 0.7528(2) 0.44604(10) 0.97285(18) 0.0639(5) Uani 1 1 d .
H22 H 0.8099 0.4753 0.9480 0.077 Uiso 1 1 calc R
C23 C 0.89151(18) 0.39557(9) 0.81058(16) 0.0509(4) Uani 1 1 d .
C24 C 0.88481(18) 0.28719(9) 0.78877(15) 0.0488(4) Uani 1 1 d .
C25 C 0.9303(2) 0.22598(10) 0.77173(19) 0.0639(5) Uani 1 1 d .
H25 H 1.0276 0.2168 0.7837 0.077 Uiso 1 1 calc R
C26 C 0.8256(2) 0.17853(10) 0.73605(19) 0.0664(6) Uani 1 1 d .
H26 H 0.8535 0.1365 0.7238 0.080 Uiso 1 1 calc R
C27 C 0.6800(2) 0.19130(8) 0.71775(17) 0.0555(4) Uani 1 1 d .
C28 C 0.5682(3) 0.13835(10) 0.6761(2) 0.0845(7) Uani 1 1 d .
H28A H 0.5738 0.1085 0.7379 0.127 Uiso 1 1 calc GR
H28B H 0.5863 0.1153 0.6135 0.127 Uiso 1 1 calc GR
H28C H 0.4735 0.1575 0.6503 0.127 Uiso 1 1 calc GR
C29 C 0.63860(18) 0.25421(8) 0.73808(14) 0.0443(4) Uani 1 1 d .
H29 H 0.5417 0.2635 0.7278 0.053 Uiso 1 1 calc R
C30 C 0.74191(16) 0.30276(7) 0.77350(13) 0.0404(3) Uani 1 1 d .

loop_
_atom_site_aniso_label
_atom_site_aniso_U_11
_atom_site_aniso_U_22
_atom_site_aniso_U_33
_atom_site_aniso_U_23
_atom_site_aniso_U_13
_atom_site_aniso_U_12
O1 0.0785(9) 0.0396(7) 0.0847(10) 0.0107(6) 0.0417(8) -0.0034(6)
O2 0.0885(10) 0.0353(6) 0.1045(12) -0.0108(7) 0.0543(9) -0.0024(6)
O3 0.0367(6) 0.0674(8) 0.0777(9) -0.0056(7) 0.0203(6) 0.0010(6)
O4 0.0562(8) 0.0624(9) 0.0980(11) -0.0139(8) 0.0304(7) -0.0233(7)
C1 0.0600(11) 0.1123(18) 0.0615(13) -0.0146(12) 0.0272(10) 0.0143(12)
C2 0.0430(9) 0.0837(14) 0.0442(9) 0.0017(9) 0.0155(7) 0.0087(9)
C3 0.0590(11) 0.1007(17) 0.0561(11) 0.0161(11) 0.0308(9) 0.0038(11)
C4 0.0688(12) 0.0742(14) 0.0724(14) 0.0239(11) 0.0320(11) -0.0037(11)
C5 0.0550(10) 0.0530(10) 0.0613(11) 0.0107(8) 0.0250(8) 0.0007(8)
C6 0.0429(8) 0.0463(9) 0.0499(9) 0.0056(7) 0.0194(7) 0.0001(7)
C7 0.0442(8) 0.0562(10) 0.0465(9) 0.0012(8) 0.0169(7) 0.0047(7)
C8 0.0543(10) 0.0358(9) 0.0724(12) 0.0030(8) 0.0279(9) -0.0022(7)
C9 0.0435(8) 0.0335(8) 0.0516(9) -0.0015(6) 0.0226(7) -0.0004(6)
C10 0.0393(7) 0.0344(8) 0.0491(9) 0.0052(6) 0.0144(7) 0.0033(6)
C11 0.0434(8) 0.0473(9) 0.0534(10) 0.0000(7) 0.0179(7) 0.0028(7)
C12 0.0438(9) 0.0696(12) 0.0639(12) 0.0035(9) 0.0232(8) -0.0006(8)
C13 0.0435(9) 0.0763(13) 0.0728(13) 0.0022(10) 0.0156(9) -0.0114(9)
C14 0.0522(10) 0.0747(14) 0.0644(12) -0.0113(10) 0.0109(9) -0.0126(9)
C15 0.0499(9) 0.0555(10) 0.0519(10) -0.0060(8) 0.0160(8) -0.0011(8)
C16 0.0369(7) 0.0366(8) 0.0482(9) -0.0037(6) 0.0171(6) -0.0028(6)
C17 0.0418(8) 0.0489(9) 0.0450(9) -0.0056(7) 0.0135(7) 0.0030(7)
C18 0.0631(10) 0.0576(11) 0.0537(10) -0.0031(8) 0.0285(9) -0.0008(9)
C19 0.0822(14) 0.0885(15) 0.0586(12) 0.0023(11) 0.0388(11) 0.0057(12)
C20 0.0820(15) 0.1058(19) 0.0549(12) -0.0138(12) 0.0294(11) 0.0183(14)
C21 0.0836(15) 0.0880(17) 0.0711(14) -0.0369(13) 0.0215(12) 0.0035(13)
C22 0.0634(11) 0.0630(12) 0.0667(12) -0.0205(10) 0.0220(10) -0.0070(9)
C23 0.0416(8) 0.0567(11) 0.0572(10) -0.0078(8) 0.0192(7) -0.0076(8)
C24 0.0429(8) 0.0524(10) 0.0541(10) 0.0018(8) 0.0193(7) 0.0047(7)
C25 0.0577(11) 0.0621(12) 0.0770(14) 0.0075(10) 0.0281(10) 0.0254(10)
C26 0.0862(14) 0.0433(10) 0.0787(14) 0.0042(9) 0.0389(12) 0.0208(10)
C27 0.0762(12) 0.0366(9) 0.0607(11) 0.0014(8) 0.0315(9) 0.0036(8)
C28 0.1039(18) 0.0436(11) 0.112(2) -0.0135(12) 0.0419(16) -0.0128(12)
C29 0.0508(9) 0.0369(8) 0.0489(9) 0.0028(7) 0.0204(7) 0.0012(7)
C30 0.0425(8) 0.0394(8) 0.0425(8) 0.0031(6) 0.0181(6) 0.0045(6)

loop_
_atom_type_symbol
_atom_type_description
_atom_type_scat_dispersion_real
_atom_type_scat_dispersion_imag
_atom_type_scat_source
C C 0.0181 0.0091 'International Tables Vol C Tables 4.2.6.8 and 6.1.1.4'
H H 0.0000 0.0000 'International Tables Vol C Tables 4.2.6.8 and 6.1.1.4'
O O 0.0492 0.0322 'International Tables Vol C Tables 4.2.6.8 and 6.1.1.4'

loop_
_geom_angle_atom_site_label_1
_geom_angle_atom_site_label_2
_geom_angle_atom_site_label_3
_geom_angle
C8 O1 C5 108.48(13)
C23 O3 C24 108.12(12)
H1A C1 H1B 109.5
H1A C1 H1C 109.5
H1B C1 H1C 109.5
C2 C1 H1A 109.5
C2 C1 H1B 109.5
C2 C1 H1C 109.5
C3 C2 C1 121.01(18)
C3 C2 C7 118.94(18)
C7 C2 C1 120.04(19)
C2 C3 H3 118.7
C4 C3 C2 122.64(18)
C4 C3 H3 118.7
C3 C4 H4 121.7
C5 C4 C3 116.55(19)
C5 C4 H4 121.7
C4 C5 O1 123.52(17)
C4 C5 C6 123.85(19)
C6 C5 O1 112.60(15)
C5 C6 C7 118.46(16)
C5 C6 C9 108.17(14)
C7 C6 C9 133.25(15)
C2 C7 H7 120.2
C6 C7 C2 119.56(17)
C6 C7 H7 120.2
O1 C8 C9 110.51(14)
O2 C8 O1 120.68(16)
O2 C8 C9 128.74(16)
C6 C9 C8 100.16(13)
C6 C9 C10 115.69(13)
C6 C9 C16 109.45(12)
C8 C9 C16 111.63(13)
C10 C9 C8 108.17(13)
C10 C9 C16 111.26(12)
C11 C10 C9 120.00(14)
C15 C10 C9 121.60(15)
C15 C10 C11 118.38(15)
C10 C11 H11 119.9
C12 C11 C10 120.19(17)
C12 C11 H11 119.9
C11 C12 H12 119.7
C13 C12 C11 120.53(18)
C13 C12 H12 119.7
C12 C13 H13 120.1
C12 C13 C14 119.79(17)
C14 C13 H13 120.1
C13 C14 H14 119.9
C13 C14 C15 120.26(19)
C15 C14 H14 119.9
C10 C15 C14 120.73(17)
C10 C15 H15 119.6
C14 C15 H15 119.6
C17 C16 C9 116.08(12)
C17 C16 C23 107.81(13)
C23 C16 C9 107.85(13)
C30 C16 C9 110.48(12)
C30 C16 C17 113.00(13)
C30 C16 C23 100.25(12)
C18 C17 C16 120.19(15)
C18 C17 C22 117.67(17)
C22 C17 C16 122.13(16)
C17 C18 H18 119.5
C17 C18 C19 120.98(19)
C19 C18 H18 119.5
C18 C19 H19 119.7
C20 C19 C18 120.7(2)
C20 C19 H19 119.7
C19 C20 H20 120.4
C19 C20 C21 119.1(2)
C21 C20 H20 120.4
C20 C21 H21 119.5
C20 C21 C22 120.9(2)
C22 C21 H21 119.5
C17 C22 H22 119.7
C21 C22 C17 120.5(2)
C21 C22 H22 119.7
O3 C23 C16 110.06(14)
O4 C23 O3 121.19(15)
O4 C23 C16 128.74(16)
C25 C24 O3 123.97(15)
C25 C24 C30 123.41(17)
C30 C24 O3 112.51(14)
C24 C25 H25 121.5
C24 C25 C26 117.04(17)
C26 C25 H25 121.5
C25 C26 H26 118.9
C25 C26 C27 122.29(17)
C27 C26 H26 118.9
C26 C27 C28 120.68(17)
C26 C27 C29 118.77(18)
C29 C27 C28 120.55(18)
C27 C28 H28A 109.5
C27 C28 H28B 109.5
C27 C28 H28C 109.5
H28A C28 H28B 109.5
H28A C28 H28C 109.5
H28B C28 H28C 109.5
C27 C29 H29 120.0
C30 C29 C27 119.95(15)
C30 C29 H29 120.0
C24 C30 C16 108.14(14)
C24 C30 C29 118.52(15)
C29 C30 C16 133.26(14)

loop_
_geom_bond_atom_site_label_1
_geom_bond_atom_site_label_2
_geom_bond_distance
O1 C5 1.390(2)
O1 C8 1.366(2)
O2 C8 1.189(2)
O3 C23 1.367(2)
O3 C24 1.396(2)
O4 C23 1.190(2)
C1 H1A 0.9600
C1 H1B 0.9600
C1 H1C 0.9600
C1 C2 1.506(3)
C2 C3 1.387(3)
C2 C7 1.402(2)
C3 H3 0.9300
C3 C4 1.379(3)
C4 H4 0.9300
C4 C5 1.374(3)
C5 C6 1.379(2)
C6 C7 1.394(2)
C6 C9 1.524(2)
C7 H7 0.9300
C8 C9 1.545(2)
C9 C10 1.536(2)
C9 C16 1.600(2)
C10 C11 1.399(2)
C10 C15 1.382(2)
C11 H11 0.9300
C11 C12 1.387(2)
C12 H12 0.9300
C12 C13 1.366(3)
C13 H13 0.9300
C13 C14 1.377(3)
C14 H14 0.9300
C14 C15 1.384(3)
C15 H15 0.9300
C16 C17 1.539(2)
C16 C23 1.548(2)
C16 C30 1.517(2)
C17 C18 1.384(2)
C17 C22 1.391(2)
C18 H18 0.9300
C18 C19 1.386(3)
C19 H19 0.9300
C19 C20 1.365(3)
C20 H20 0.9300
C20 C21 1.368(3)
C21 H21 0.9300
C21 C22 1.384(3)
C22 H22 0.9300
C24 C25 1.368(2)
C24 C30 1.379(2)
C25 H25 0.9300
C25 C26 1.378(3)
C26 H26 0.9300
C26 C27 1.386(3)
C27 C28 1.509(3)
C27 C29 1.396(2)
C28 H28A 0.9600
C28 H28B 0.9600
C28 H28C 0.9600
C29 H29 0.9300
C29 C30 1.385(2)
